data_4350346
loop_
_publ_author_name
'Rath, Sankar Prasad'
'Olmstead, Marilyn M.'
'Balch, Alan L.'

_publ_section_title
;
 Electron distribution in iron octaethyloxophlorin complexes. Importance
 of the Fe(III) oxophlorin trianion form in the bis-pyridine and
 bis-imidazole complexes.
;
_journal_issue 15
_journal_name_full 'Inorganic chemistry'
_journal_page_first 6083
_journal_page_last 6093
_journal_paper_doi 10.1021/ic0607033
_journal_volume 45
_journal_year 2006
_chemical_formula_moiety 'C42 H51 Fe N8 O, 2(C4 H8 O)'
_chemical_formula_sum 'C50 H67 Fe N8 O3'
_chemical_formula_weight 883.97
_chemical_name_common (Im)2Fe(OEPO).2THF
_space_group_IT_number 14
_space_group_name_Hall '-P 2ybc'
_space_group_name_H-M_alt 'P 1 21/c 1'
_symmetry_cell_setting monoclinic
_symmetry_space_group_name_H-M 'P 1 21/c 1'
_atom_sites_solution_hydrogens geom
_atom_sites_solution_primary direct
_atom_sites_solution_secondary difmap
_audit_creation_method SHELXL-97
_cell_angle_alpha 90.00
_cell_angle_beta 98.886(4)
_cell_angle_gamma 90.00
_cell_formula_units_Z 8
_cell_length_a 19.682(3)
_cell_length_b 18.979(3)
_cell_length_c 25.052(4)
_cell_measurement_reflns_used 978
_cell_measurement_temperature 90(2)
_cell_measurement_theta_max 27.4
_cell_measurement_theta_min 2.7
_cell_volume 9246(3)
_computing_cell_refinement SMART
_computing_data_collection 'SMART 5.054 (Bruker, 2002)'
_computing_data_reduction 'SAINT 6.35A (Bruker, 2002)'
_computing_molecular_graphics 'SHELXL 5.1, XP (Sheldrick, 1994)'
_computing_publication_material 'SHELXL97 (Sheldrick, 1990)'
_computing_structure_refinement 'SHELXL97 (Sheldrick, 1997)'
_computing_structure_solution 'SHELXS-97 (Sheldrick, 1990)'
_diffrn_ambient_temperature 90(2)
_diffrn_detector_area_resol_mean 8.3
_diffrn_measured_fraction_theta_full 0.994
_diffrn_measured_fraction_theta_max 0.994
_diffrn_measurement_device_type 'Bruker SMART 1000'
_diffrn_measurement_method \w
_diffrn_radiation_monochromator graphite
_diffrn_radiation_source 'normal-focus sealed tube'
_diffrn_radiation_type MoK\a
_diffrn_radiation_wavelength 0.71073
_diffrn_reflns_av_R_equivalents 0.0706
_diffrn_reflns_av_sigmaI/netI 0.0563
_diffrn_reflns_limit_h_max 24
_diffrn_reflns_limit_h_min -24
_diffrn_reflns_limit_k_max 23
_diffrn_reflns_limit_k_min -23
_diffrn_reflns_limit_l_max 30
_diffrn_reflns_limit_l_min -30
_diffrn_reflns_number 99855
_diffrn_reflns_theta_full 26.00
_diffrn_reflns_theta_max 26.00
_diffrn_reflns_theta_min 1.65
_diffrn_standards_number 0
_exptl_absorpt_coefficient_mu 0.377
_exptl_absorpt_correction_T_max 0.915
_exptl_absorpt_correction_T_min 0.895
_exptl_absorpt_correction_type multi-scan
_exptl_absorpt_process_details 'SADABS 2.03 (Sheldrick, 2002)'
_exptl_crystal_colour Red
_exptl_crystal_density_diffrn 1.270
_exptl_crystal_density_method 'not measured'
_exptl_crystal_description Block
_exptl_crystal_F_000 3784
_exptl_crystal_size_max 0.30
_exptl_crystal_size_mid 0.28
_exptl_crystal_size_min 0.24
_refine_diff_density_max 0.615
_refine_diff_density_min -0.996
_refine_diff_density_rms 0.080
_refine_ls_extinction_method none
_refine_ls_goodness_of_fit_ref 1.243
_refine_ls_hydrogen_treatment constr
_refine_ls_matrix_type full
_refine_ls_number_parameters 1218
_refine_ls_number_reflns 18055
_refine_ls_number_restraints 0
_refine_ls_restrained_S_all 1.243
_refine_ls_R_factor_all 0.1053
_refine_ls_R_factor_gt 0.0824
_refine_ls_shift/su_max 0.001
_refine_ls_shift/su_mean 0.000
_refine_ls_structure_factor_coef Fsqd
_refine_ls_weighting_details 'calc w=1/[\s^2^(Fo^2^)+(0.0000P)^2^+36.3328P] where P=(Fo^2^+2Fc^2^)/3'
_refine_ls_weighting_scheme calc
_refine_ls_wR_factor_gt 0.1625
_refine_ls_wR_factor_ref 0.1704
_reflns_number_gt 13866
_reflns_number_total 18055
_reflns_threshold_expression I>2\s(I)
_cod_data_source_file ic0607033si20060425_045404.cif
_cod_data_source_block sr10
_cod_depositor_comments
;
The following automatic conversions were performed:

data item '_symmetry_cell_setting' value 'Monoclinic' was changed to
'monoclinic' in accordance with the
/home/saulius/struct/COD-crude-data/automatic-downloads/DataCite-retrospective/ACS/depositions/lib/dictionaries/cif_core.dic
dictionary named 'cif_core.dic' version 2.4.2 last updated on
2011-04-26.

Automatic conversion script
Id: cif_fix_values 6909 2019-04-08 15:41:33Z antanas 
;
_cod_original_sg_symbol_H-M 'P 21/c'
_cod_database_code 4350346

loop_
_symmetry_equiv_pos_as_xyz
'x, y, z'
'-x, y+1/2, -z+1/2'
'-x, -y, -z'
'x, -y-1/2, z-1/2'

loop_
_atom_site_label
_atom_site_type_symbol
_atom_site_fract_x
_atom_site_fract_y
_atom_site_fract_z
_atom_site_U_iso_or_equiv
_atom_site_adp_type
_atom_site_occupancy
_atom_site_symmetry_multiplicity
_atom_site_calc_flag
_atom_site_refinement_flags
_atom_site_disorder_assembly
_atom_site_disorder_group
Fe1 Fe 0.94659(3) 0.81187(3) 0.78848(2) 0.01355(14) Uani 1 1 d . . .
O1 O 0.72107(13) 0.73738(16) 0.78463(12) 0.0173(6) Uani 1 1 d . . .
N1 N 0.87373(16) 0.78018(18) 0.72997(13) 0.0134(7) Uani 1 1 d . . .
N2 N 0.90057(15) 0.75928(18) 0.84086(13) 0.0122(7) Uani 1 1 d . . .
N3 N 1.01950(17) 0.8410(2) 0.84668(13) 0.0180(8) Uani 1 1 d . . .
N4 N 0.99235(17) 0.8625(2) 0.73597(14) 0.0174(8) Uani 1 1 d . A .
N5 N 0.89281(17) 0.89610(18) 0.80062(14) 0.0157(7) Uani 1 1 d . . .
N6 N 0.83382(19) 0.9943(2) 0.78590(16) 0.0262(9) Uani 1 1 d . . .
H6A H 0.8148 1.0319 0.7693 0.031 Uiso 1 1 calc R . .
N7 N 0.99751(17) 0.7259(2) 0.77569(13) 0.0172(8) Uani 1 1 d . . .
N8 N 1.08325(18) 0.6566(2) 0.76593(15) 0.0280(10) Uani 1 1 d . . .
H8A H 1.1251 0.6426 0.7630 0.034 Uiso 1 1 calc R . .
C1 C 0.8786(2) 0.7779(2) 0.67617(16) 0.0144(8) Uani 1 1 d . . .
C2 C 0.8202(2) 0.7419(2) 0.64737(16) 0.0160(9) Uani 1 1 d . . .
C3 C 0.7780(2) 0.7257(2) 0.68390(16) 0.0151(9) Uani 1 1 d . . .
C4 C 0.8118(2) 0.7498(2) 0.73537(16) 0.0170(9) Uani 1 1 d . . .
C5 C 0.7862(2) 0.7432(2) 0.78537(16) 0.0147(8) Uani 1 1 d . . .
C6 C 0.83245(19) 0.7381(2) 0.83485(16) 0.0130(8) Uani 1 1 d . . .
C7 C 0.8182(2) 0.7048(2) 0.88308(16) 0.0154(9) Uani 1 1 d . . .
C8 C 0.8794(2) 0.7032(2) 0.91828(16) 0.0164(9) Uani 1 1 d . . .
C9 C 0.9288(2) 0.7404(2) 0.89207(16) 0.0144(8) Uani 1 1 d . . .
C10 C 0.9925(2) 0.7643(2) 0.91828(16) 0.0155(9) Uani 1 1 d . . .
H10A H 1.0092 0.7448 0.9528 0.019 Uiso 1 1 calc R . .
C11 C 1.0328(2) 0.8133(2) 0.89841(16) 0.0148(8) Uani 1 1 d . . .
C12 C 1.0910(2) 0.8496(3) 0.92915(17) 0.0213(10) Uani 1 1 d . A .
C13 C 1.1109(3) 0.8990(3) 0.8968(2) 0.0400(15) Uani 1 1 d . . .
C14 C 1.0676(3) 0.8925(3) 0.84455(19) 0.0311(12) Uani 1 1 d . A .
C15 C 1.0776(3) 0.9277(3) 0.7981(2) 0.0438(16) Uani 1 1 d . . .
H15A H 1.1085 0.9664 0.8016 0.053 Uiso 1 1 calc R A .
C16 C 1.0453(2) 0.9099(3) 0.74649(19) 0.0297(12) Uani 1 1 d . A .
C17 C 1.0674(2) 0.9320(3) 0.6970(2) 0.0343(13) Uani 1 1 d . . .
C18 C 1.0284(2) 0.8974(3) 0.65606(18) 0.0245(10) Uani 1 1 d . A .
C19 C 0.9809(2) 0.8535(2) 0.68026(17) 0.0181(9) Uani 1 1 d . . .
C20 C 0.9298(2) 0.8123(2) 0.65299(16) 0.0165(9) Uani 1 1 d . A .
H20A H 0.9291 0.8066 0.6152 0.020 Uiso 1 1 calc R . .
C21 C 0.8071(2) 0.7286(2) 0.58736(16) 0.0193(9) Uani 1 1 d . . .
H21A H 0.7869 0.6811 0.5803 0.023 Uiso 1 1 calc R . .
H21B H 0.8513 0.7298 0.5731 0.023 Uiso 1 1 calc R . .
C22 C 0.7584(2) 0.7836(3) 0.55811(18) 0.0274(11) Uani 1 1 d . . .
H22A H 0.7516 0.7743 0.5192 0.041 Uiso 1 1 calc R . .
H22B H 0.7783 0.8307 0.5651 0.041 Uiso 1 1 calc R . .
H22C H 0.7141 0.7812 0.5712 0.041 Uiso 1 1 calc R . .
C23 C 0.7126(2) 0.6831(3) 0.67276(18) 0.0224(10) Uani 1 1 d . . .
H23A H 0.6760 0.7076 0.6885 0.027 Uiso 1 1 calc R . .
H23B H 0.6978 0.6801 0.6332 0.027 Uiso 1 1 calc R . .
C24 C 0.7208(3) 0.6096(3) 0.6956(2) 0.0342(12) Uani 1 1 d . . .
H24A H 0.6766 0.5848 0.6884 0.051 Uiso 1 1 calc R . .
H24B H 0.7360 0.6121 0.7347 0.051 Uiso 1 1 calc R . .
H24C H 0.7550 0.5840 0.6786 0.051 Uiso 1 1 calc R . .
C25 C 0.7511(2) 0.6731(2) 0.89283(17) 0.0203(9) Uani 1 1 d . . .
H25A H 0.7133 0.7057 0.8787 0.024 Uiso 1 1 calc R . .
H25B H 0.7517 0.6685 0.9323 0.024 Uiso 1 1 calc R . .
C26 C 0.7364(2) 0.6018(3) 0.86681(19) 0.0258(10) Uani 1 1 d . . .
H26A H 0.6931 0.5834 0.8760 0.039 Uiso 1 1 calc R . .
H26B H 0.7738 0.5692 0.8801 0.039 Uiso 1 1 calc R . .
H26C H 0.7326 0.6063 0.8275 0.039 Uiso 1 1 calc R . .
C27 C 0.8954(2) 0.6652(2) 0.97068(17) 0.0205(9) Uani 1 1 d . . .
H27A H 0.8530 0.6599 0.9870 0.025 Uiso 1 1 calc R . .
H27B H 0.9290 0.6928 0.9959 0.025 Uiso 1 1 calc R . .
C28 C 0.9252(3) 0.5927(3) 0.9618(2) 0.0347(12) Uani 1 1 d . . .
H28A H 0.9333 0.5671 0.9962 0.052 Uiso 1 1 calc R . .
H28B H 0.9688 0.5981 0.9479 0.052 Uiso 1 1 calc R . .
H28C H 0.8927 0.5662 0.9357 0.052 Uiso 1 1 calc R . .
C29 C 1.1210(2) 0.8317(2) 0.98619(16) 0.0205(9) Uani 1 1 d . . .
H29A H 1.0832 0.8202 1.0066 0.025 Uiso 1 1 calc R A .
H29B H 1.1454 0.8735 1.0033 0.025 Uiso 1 1 calc R . .
C30 C 1.1709(2) 0.7697(3) 0.99006(18) 0.0236(10) Uani 1 1 d . A .
H30A H 1.1854 0.7574 1.0281 0.035 Uiso 1 1 calc R . .
H30B H 1.2113 0.7828 0.9738 0.035 Uiso 1 1 calc R . .
H30C H 1.1481 0.7291 0.9708 0.035 Uiso 1 1 calc R . .
C31 C 1.1595(4) 0.9606(4) 0.9126(3) 0.0242(16) Uani 0.65 1 d P A 1
H31A H 1.1400 1.0046 0.8954 0.029 Uiso 0.65 1 calc PR A 1
H31B H 1.1670 0.9671 0.9522 0.029 Uiso 0.65 1 calc PR A 1
C31A C 1.1867(7) 0.9301(6) 0.9021(5) 0.009(2) Uiso 0.35 1 d P A 2
H31C H 1.2185 0.9048 0.9301 0.011 Uiso 0.35 1 calc PR A 2
H31D H 1.2045 0.9275 0.8673 0.011 Uiso 0.35 1 calc PR A 2
C32 C 1.2264(4) 0.9431(4) 0.8933(3) 0.0282(17) Uani 0.65 1 d P A 1
H32A H 1.2603 0.9799 0.9051 0.042 Uiso 0.65 1 calc PR A 1
H32B H 1.2189 0.9402 0.8537 0.042 Uiso 0.65 1 calc PR A 1
H32C H 1.2435 0.8977 0.9085 0.042 Uiso 0.65 1 calc PR A 1
C32A C 1.1765(7) 1.0079(8) 0.9189(6) 0.029(3) Uiso 0.35 1 d P A 2
H32D H 1.2214 1.0307 0.9282 0.044 Uiso 0.35 1 calc PR A 2
H32E H 1.1523 1.0089 0.9503 0.044 Uiso 0.35 1 calc PR A 2
H32F H 1.1493 1.0332 0.8888 0.044 Uiso 0.35 1 calc PR A 2
C33 C 1.1239(4) 0.9878(4) 0.6969(3) 0.0157(16) Uani 0.65 1 d P A 3
H33A H 1.1174 1.0136 0.6621 0.019 Uiso 0.65 1 calc PR A 3
H33B H 1.1226 1.0220 0.7265 0.019 Uiso 0.65 1 calc PR A 3
C33A C 1.1330(8) 0.9664(9) 0.6854(6) 0.017(4) Uiso 0.35 1 d P A 4
H33C H 1.1741 0.9477 0.7090 0.020 Uiso 0.35 1 calc PR A 4
H33D H 1.1390 0.9609 0.6471 0.020 Uiso 0.35 1 calc PR A 4
C34 C 1.1925(3) 0.9485(4) 0.7048(4) 0.037(2) Uani 0.65 1 d P A 3
H34A H 1.2303 0.9826 0.7078 0.055 Uiso 0.65 1 calc PR A 3
H34B H 1.1945 0.9175 0.6738 0.055 Uiso 0.65 1 calc PR A 3
H34C H 1.1966 0.9202 0.7378 0.055 Uiso 0.65 1 calc PR A 3
C34A C 1.1190(7) 1.0393(9) 0.6984(6) 0.031(3) Uiso 0.35 1 d P A 4
H34D H 1.1593 1.0684 0.6954 0.046 Uiso 0.35 1 calc PR A 4
H34E H 1.1087 1.0419 0.7354 0.046 Uiso 0.35 1 calc PR A 4
H34F H 1.0794 1.0566 0.6732 0.046 Uiso 0.35 1 calc PR A 4
C35 C 1.0314(2) 0.9000(3) 0.59643(18) 0.0286(11) Uani 1 1 d . . .
H35A H 1.0523 0.9454 0.5882 0.034 Uiso 1 1 calc R A .
H35B H 0.9837 0.8993 0.5767 0.034 Uiso 1 1 calc R . .
C36 C 1.0712(3) 0.8409(3) 0.5754(2) 0.0405(14) Uani 1 1 d . A .
H36A H 1.0698 0.8463 0.5363 0.061 Uiso 1 1 calc R . .
H36B H 1.0507 0.7956 0.5828 0.061 Uiso 1 1 calc R . .
H36C H 1.1191 0.8423 0.5934 0.061 Uiso 1 1 calc R . .
C37 C 0.8667(2) 0.9143(3) 0.84635(19) 0.0260(10) Uani 1 1 d . . .
H37A H 0.8734 0.8885 0.8792 0.031 Uiso 1 1 calc R . .
C38 C 0.8299(2) 0.9743(3) 0.8376(2) 0.0299(11) Uani 1 1 d . . .
H38A H 0.8061 0.9980 0.8625 0.036 Uiso 1 1 calc R . .
C39 C 0.8718(2) 0.9462(2) 0.76520(18) 0.0218(10) Uani 1 1 d . . .
H39A H 0.8825 0.9477 0.7295 0.026 Uiso 1 1 calc R . .
C40 C 0.9740(2) 0.6579(3) 0.7697(2) 0.0294(11) Uani 1 1 d . . .
H40A H 0.9278 0.6436 0.7698 0.035 Uiso 1 1 calc R . .
C41 C 1.0269(2) 0.6142(3) 0.7635(2) 0.0339(12) Uani 1 1 d . . .
H41A H 1.0250 0.5646 0.7586 0.041 Uiso 1 1 calc R . .
C42 C 1.0643(2) 0.7222(3) 0.77346(18) 0.0266(11) Uani 1 1 d . . .
H42A H 1.0945 0.7616 0.7768 0.032 Uiso 1 1 calc R . .
Fe51 Fe 0.55530(3) 1.04133(3) 0.71854(2) 0.01494(14) Uani 1 1 d . . .
O51 O 0.78336(13) 1.11400(16) 0.73420(12) 0.0178(6) Uani 1 1 d . . .
N51 N 0.60782(16) 1.09186(18) 0.66885(13) 0.0119(7) Uani 1 1 d . . .
N52 N 0.62303(16) 1.0748(2) 0.77963(13) 0.0166(8) Uani 1 1 d . . .
N53 N 0.50229(18) 0.9946(2) 0.76899(14) 0.0259(9) Uani 1 1 d . B .
N54 N 0.48718(16) 1.01008(19) 0.65740(13) 0.0157(7) Uani 1 1 d . B .
N55 N 0.50065(17) 1.1270(2) 0.72335(14) 0.0229(9) Uani 1 1 d . . .
N56 N 0.4123(2) 1.1972(3) 0.71719(18) 0.0428(13) Uani 1 1 d . . .
H56A H 0.3695 1.2119 0.7147 0.051 Uiso 1 1 calc R . .
N57 N 0.61286(17) 0.95727(19) 0.71279(14) 0.0167(7) Uani 1 1 d . . .
N58 N 0.67279(19) 0.8621(2) 0.73564(16) 0.0247(9) Uani 1 1 d . . .
H58A H 0.6893 0.8248 0.7540 0.030 Uiso 1 1 calc R . .
C51 C 0.5841(2) 1.1090(2) 0.61633(16) 0.0143(8) Uani 1 1 d . B .
C52 C 0.6360(2) 1.1456(2) 0.59353(16) 0.0173(9) Uani 1 1 d . . .
C53 C 0.6942(2) 1.1467(2) 0.63206(16) 0.0150(8) Uani 1 1 d . . .
C54 C 0.67500(19) 1.1138(2) 0.67901(16) 0.0132(8) Uani 1 1 d . . .
C55 C 0.71748(19) 1.1086(2) 0.73007(17) 0.0143(8) Uani 1 1 d . . .
C56 C 0.68746(19) 1.1018(2) 0.77802(17) 0.0154(9) Uani 1 1 d . . .
C57 C 0.7187(2) 1.1241(3) 0.83074(17) 0.0209(10) Uani 1 1 d . . .
C58 C 0.6714(2) 1.1104(3) 0.86455(17) 0.0237(10) Uani 1 1 d . . .
C59 C 0.6136(2) 1.0775(3) 0.83261(17) 0.0211(10) Uani 1 1 d . . .
C60 C 0.5594(2) 1.0450(3) 0.85307(18) 0.0303(12) Uani 1 1 d . . .
H60A H 0.5573 1.0514 0.8904 0.036 Uiso 1 1 calc R . .
C61 C 0.5093(2) 1.0051(3) 0.82429(18) 0.0319(12) Uani 1 1 d . B .
C62 C 0.4585(3) 0.9657(4) 0.8469(2) 0.0444(16) Uani 1 1 d . . .
C63 C 0.4208(3) 0.9301(4) 0.8053(2) 0.0520(19) Uani 1 1 d . B .
C64 C 0.4473(2) 0.9511(3) 0.75674(19) 0.0366(14) Uani 1 1 d . . .
C65 C 0.4175(3) 0.9331(3) 0.70474(19) 0.0395(15) Uani 1 1 d . B .
H65A H 0.3829 0.8978 0.7006 0.047 Uiso 1 1 calc R . .
C66 C 0.4349(2) 0.9634(3) 0.65849(18) 0.0261(11) Uani 1 1 d . . .
C67 C 0.3952(2) 0.9560(3) 0.60466(18) 0.0243(10) Uani 1 1 d . B .
C68 C 0.4224(2) 1.0011(2) 0.57217(16) 0.0161(9) Uani 1 1 d . . .
C69 C 0.47995(19) 1.0354(2) 0.60496(16) 0.0153(9) Uani 1 1 d . B .
C70 C 0.5225(2) 1.0839(2) 0.58706(16) 0.0166(9) Uani 1 1 d . . .
H70A H 0.5091 1.1022 0.5517 0.020 Uiso 1 1 calc R B .
C71 C 0.6270(2) 1.1808(3) 0.53921(18) 0.0314(12) Uani 1 1 d . . .
H71A H 0.5905 1.1561 0.5146 0.038 Uiso 1 1 calc R . .
H71B H 0.6703 1.1767 0.5239 0.038 Uiso 1 1 calc R . .
C72 C 0.6080(3) 1.2577(3) 0.5422(2) 0.0545(18) Uani 1 1 d . . .
H72A H 0.6018 1.2782 0.5058 0.082 Uiso 1 1 calc R . .
H72B H 0.6449 1.2828 0.5654 0.082 Uiso 1 1 calc R . .
H72C H 0.5651 1.2620 0.5572 0.082 Uiso 1 1 calc R . .
C73 C 0.7624(2) 1.1781(2) 0.62526(17) 0.0181(9) Uani 1 1 d . . .
H73A H 0.7654 1.1812 0.5862 0.022 Uiso 1 1 calc R . .
H73B H 0.7996 1.1464 0.6421 0.022 Uiso 1 1 calc R . .
C74 C 0.7739(2) 1.2517(2) 0.65047(19) 0.0231(10) Uani 1 1 d . . .
H74A H 0.8175 1.2709 0.6426 0.035 Uiso 1 1 calc R . .
H74B H 0.7754 1.2484 0.6897 0.035 Uiso 1 1 calc R . .
H74C H 0.7361 1.2828 0.6352 0.035 Uiso 1 1 calc R . .
C75 C 0.7863(2) 1.1616(3) 0.84587(18) 0.0242(10) Uani 1 1 d . . .
H75A H 0.8228 1.1342 0.8322 0.029 Uiso 1 1 calc R . .
H75B H 0.7977 1.1636 0.8857 0.029 Uiso 1 1 calc R . .
C76 C 0.7855(3) 1.2364(3) 0.8233(2) 0.0349(12) Uani 1 1 d . . .
H76A H 0.8303 1.2586 0.8348 0.052 Uiso 1 1 calc R . .
H76B H 0.7496 1.2639 0.8368 0.052 Uiso 1 1 calc R . .
H76C H 0.7762 1.2347 0.7837 0.052 Uiso 1 1 calc R . .
C77 C 0.6767(2) 1.1242(3) 0.92391(18) 0.0312(12) Uani 1 1 d . . .
H77A H 0.6308 1.1373 0.9322 0.037 Uiso 1 1 calc R . .
H77B H 0.7079 1.1647 0.9336 0.037 Uiso 1 1 calc R . .
C78 C 0.7031(3) 1.0619(4) 0.9580(2) 0.0463(16) Uani 1 1 d . . .
H78A H 0.7044 1.0735 0.9962 0.069 Uiso 1 1 calc R . .
H78B H 0.7495 1.0501 0.9513 0.069 Uiso 1 1 calc R . .
H78C H 0.6725 1.0216 0.9485 0.069 Uiso 1 1 calc R . .
C79 C 0.4503(4) 0.9700(6) 0.9075(3) 0.032(2) Uani 0.70 1 d P B 1
H79A H 0.4227 0.9290 0.9158 0.038 Uiso 0.70 1 calc PR B 1
H79B H 0.4965 0.9649 0.9292 0.038 Uiso 0.70 1 calc PR B 1
C79A C 0.4538(12) 0.9394(11) 0.9022(9) 0.026(6) Uiso 0.30 1 d P B 2
H79C H 0.4301 0.8933 0.9017 0.031 Uiso 0.30 1 calc PR B 2
H79D H 0.4992 0.9367 0.9254 0.031 Uiso 0.30 1 calc PR B 2
C80 C 0.4178(5) 1.0352(6) 0.9262(3) 0.044(2) Uani 0.70 1 d P B 1
H80A H 0.4133 1.0303 0.9644 0.066 Uiso 0.70 1 calc PR B 1
H80B H 0.3721 1.0418 0.9048 0.066 Uiso 0.70 1 calc PR B 1
H80C H 0.4467 1.0762 0.9215 0.066 Uiso 0.70 1 calc PR B 1
C80A C 0.4094(14) 1.0004(14) 0.9185(11) 0.050(7) Uiso 0.30 1 d P B 2
H80D H 0.4090 0.9988 0.9576 0.075 Uiso 0.30 1 calc PR B 2
H80E H 0.3623 0.9956 0.8994 0.075 Uiso 0.30 1 calc PR B 2
H80F H 0.4287 1.0454 0.9090 0.075 Uiso 0.30 1 calc PR B 2
C81 C 0.3570(5) 0.8896(6) 0.8077(4) 0.030(2) Uani 0.70 1 d P B 3
H81A H 0.3429 0.8932 0.8438 0.036 Uiso 0.70 1 calc PR B 3
H81B H 0.3189 0.9064 0.7802 0.036 Uiso 0.70 1 calc PR B 3
C81A C 0.3693(12) 0.8675(14) 0.8018(10) 0.021(6) Uiso 0.30 1 d P B 4
H81C H 0.3713 0.8435 0.8371 0.025 Uiso 0.30 1 calc PR B 4
H81D H 0.3783 0.8327 0.7743 0.025 Uiso 0.30 1 calc PR B 4
C82 C 0.3761(4) 0.8174(5) 0.7964(3) 0.046(2) Uani 0.70 1 d P B 3
H82A H 0.3359 0.7866 0.7956 0.070 Uiso 0.70 1 calc PR B 3
H82B H 0.4128 0.8015 0.8248 0.070 Uiso 0.70 1 calc PR B 3
H82C H 0.3922 0.8157 0.7614 0.070 Uiso 0.70 1 calc PR B 3
C82A C 0.2984(8) 0.9053(9) 0.7848(6) 0.024(3) Uiso 0.30 1 d P B 4
H82D H 0.2611 0.8707 0.7831 0.036 Uiso 0.30 1 calc PR B 4
H82E H 0.2973 0.9271 0.7492 0.036 Uiso 0.30 1 calc PR B 4
H82F H 0.2924 0.9417 0.8114 0.036 Uiso 0.30 1 calc PR B 4
C83 C 0.3307(4) 0.9132(5) 0.5925(3) 0.0214(17) Uani 0.70 1 d P B 5
H83A H 0.3082 0.9236 0.5552 0.026 Uiso 0.70 1 calc PR B 5
H83B H 0.2987 0.9276 0.6174 0.026 Uiso 0.70 1 calc PR B 5
C83A C 0.3452(11) 0.8926(12) 0.5851(9) 0.025(6) Uiso 0.30 1 d P B 6
H83C H 0.3449 0.8825 0.5463 0.030 Uiso 0.30 1 calc PR B 6
H83D H 0.3586 0.8495 0.6064 0.030 Uiso 0.30 1 calc PR B 6
C84 C 0.3434(3) 0.8349(4) 0.5981(3) 0.0290(16) Uani 0.70 1 d P B 5
H84A H 0.3006 0.8094 0.5853 0.043 Uiso 0.70 1 calc PR B 5
H84B H 0.3591 0.8233 0.6361 0.043 Uiso 0.70 1 calc PR B 5
H84C H 0.3786 0.8211 0.5764 0.043 Uiso 0.70 1 calc PR B 5
C84A C 0.2743(8) 0.9200(9) 0.5955(7) 0.032(4) Uiso 0.30 1 d P B 6
H84D H 0.2396 0.8830 0.5863 0.048 Uiso 0.30 1 calc PR B 6
H84E H 0.2614 0.9616 0.5730 0.048 Uiso 0.30 1 calc PR B 6
H84F H 0.2768 0.9326 0.6337 0.048 Uiso 0.30 1 calc PR B 6
C85 C 0.3981(2) 1.0175(2) 0.51344(16) 0.0193(9) Uani 1 1 d . B .
H85A H 0.3720 0.9766 0.4964 0.023 Uiso 1 1 calc R . .
H85B H 0.4386 1.0243 0.4950 0.023 Uiso 1 1 calc R . .
C86 C 0.3529(2) 1.0825(3) 0.50489(19) 0.0287(11) Uani 1 1 d . . .
H86A H 0.3397 1.0910 0.4661 0.043 Uiso 1 1 calc R B .
H86B H 0.3784 1.1233 0.5216 0.043 Uiso 1 1 calc R . .
H86C H 0.3116 1.0753 0.5215 0.043 Uiso 1 1 calc R . .
C87 C 0.5235(2) 1.1946(3) 0.7242(2) 0.0378(13) Uani 1 1 d . . .
H87A H 0.5703 1.2083 0.7270 0.045 Uiso 1 1 calc R . .
C88 C 0.4695(3) 1.2394(3) 0.7204(3) 0.0478(16) Uani 1 1 d . . .
H88A H 0.4708 1.2894 0.7200 0.057 Uiso 1 1 calc R . .
C89 C 0.4328(2) 1.1310(3) 0.71857(19) 0.0318(12) Uani 1 1 d . . .
H89A H 0.4029 1.0915 0.7164 0.038 Uiso 1 1 calc R . .
C90 C 0.6522(2) 0.9421(2) 0.67321(18) 0.0225(10) Uani 1 1 d . . .
H90A H 0.6529 0.9685 0.6411 0.027 Uiso 1 1 calc R . .
C91 C 0.6893(2) 0.8840(2) 0.6875(2) 0.0271(11) Uani 1 1 d . . .
H91A H 0.7212 0.8622 0.6678 0.033 Uiso 1 1 calc R . .
C92 C 0.6268(2) 0.9079(2) 0.74996(18) 0.0217(10) Uani 1 1 d . . .
H92A H 0.6071 0.9051 0.7822 0.026 Uiso 1 1 calc R . .
O52 O 1.0218(2) 1.1746(2) 0.93642(16) 0.0456(10) Uani 1 1 d . . .
C93 C 1.0023(5) 1.1515(4) 0.8825(3) 0.085(3) Uani 1 1 d . . .
H93A H 1.0400 1.1613 0.8616 0.101 Uiso 1 1 calc R . .
H93B H 0.9612 1.1780 0.8657 0.101 Uiso 1 1 calc R . .
C94 C 0.9872(3) 1.0770(3) 0.8804(3) 0.0496(16) Uani 1 1 d . . .
H94A H 1.0182 1.0517 0.8594 0.059 Uiso 1 1 calc R . .
H94B H 0.9390 1.0685 0.8637 0.059 Uiso 1 1 calc R . .
C95 C 0.9992(3) 1.0530(3) 0.9396(3) 0.0457(15) Uani 1 1 d . . .
H95A H 0.9552 1.0481 0.9539 0.055 Uiso 1 1 calc R . .
H95B H 1.0245 1.0078 0.9441 0.055 Uiso 1 1 calc R . .
C96 C 1.0416(3) 1.1123(3) 0.9666(2) 0.0463(15) Uani 1 1 d . . .
H96A H 1.0331 1.1178 1.0043 0.056 Uiso 1 1 calc R . .
H96B H 1.0911 1.1027 0.9671 0.056 Uiso 1 1 calc R . .
O53 O 0.5061(3) 1.2027(3) 0.9195(2) 0.0506(14) Uani 0.75 1 d P C 1
C97 C 0.4566(5) 1.2482(7) 0.9420(4) 0.051(2) Uani 0.75 1 d P C 1
H97A H 0.4094 1.2287 0.9345 0.061 Uiso 0.75 1 calc PR C 1
H97B H 0.4698 1.2544 0.9815 0.061 Uiso 0.75 1 calc PR C 1
C98 C 0.4618(9) 1.3143(10) 0.9133(9) 0.076(7) Uani 0.75 1 d P C 1
H98A H 0.4192 1.3424 0.9120 0.092 Uiso 0.75 1 calc PR C 1
H98B H 0.5012 1.3426 0.9309 0.092 Uiso 0.75 1 calc PR C 1
C99 C 0.4718(7) 1.2931(9) 0.8598(6) 0.041(4) Uani 0.75 1 d P C 1
H99A H 0.5024 1.3269 0.8451 0.049 Uiso 0.75 1 calc PR C 1
H99B H 0.4271 1.2922 0.8354 0.049 Uiso 0.75 1 calc PR C 1
C100 C 0.5034(6) 1.2211(6) 0.8633(4) 0.045(3) Uani 0.75 1 d P C 1
H10Y H 0.4745 1.1874 0.8396 0.054 Uiso 0.75 1 calc PR C 1
H10Z H 0.5500 1.2222 0.8532 0.054 Uiso 0.75 1 calc PR C 1
O53A O 0.4589(14) 1.2093(14) 0.9303(11) 0.072(8) Uiso 0.25 1 d P D 2
C97A C 0.4784(17) 1.2827(17) 0.9502(12) 0.054(8) Uiso 0.25 1 d P D 2
H97C H 0.4585 1.2932 0.9832 0.065 Uiso 0.25 1 calc PR D 2
H97D H 0.5290 1.2873 0.9585 0.065 Uiso 0.25 1 calc PR D 2
C98A C 0.454(2) 1.3246(18) 0.9122(16) 0.016(6) Uiso 0.25 1 d P D 2
H98C H 0.4798 1.3697 0.9167 0.019 Uiso 0.25 1 calc PR D 2
H98D H 0.4054 1.3346 0.9144 0.019 Uiso 0.25 1 calc PR D 2
C99A C 0.460(2) 1.291(2) 0.8510(16) 0.017(8) Uiso 0.25 1 d P D 2
H99C H 0.4152 1.2859 0.8275 0.021 Uiso 0.25 1 calc PR D 2
H99D H 0.4932 1.3162 0.8320 0.021 Uiso 0.25 1 calc PR D 2
C10A C 0.4897(17) 1.2173(19) 0.8760(14) 0.030(8) Uiso 0.25 1 d P D 2
H10X H 0.4746 1.1779 0.8510 0.036 Uiso 0.25 1 calc PR D 2
H10W H 0.5406 1.2180 0.8833 0.036 Uiso 0.25 1 calc PR D 2
O54 O 1.1264(3) 0.5268(3) 0.8517(2) 0.0319(12) Uani 0.70 1 d P E -1
C101 C 1.1819(4) 0.4897(5) 0.8806(3) 0.0412(19) Uani 0.70 1 d P E -1
H10B H 1.2242 0.5000 0.8651 0.049 Uiso 0.70 1 calc PR E -1
H10C H 1.1729 0.4385 0.8772 0.049 Uiso 0.70 1 calc PR E -1
C102 C 1.1918(5) 0.5094(6) 0.9366(5) 0.062(3) Uani 0.70 1 d P E -1
H10D H 1.2352 0.5362 0.9462 0.074 Uiso 0.70 1 calc PR E -1
H10E H 1.1938 0.4671 0.9599 0.074 Uiso 0.70 1 calc PR E -1
C103 C 1.1303(5) 0.5550(5) 0.9436(3) 0.041(2) Uani 0.70 1 d P E -1
H10F H 1.1057 0.5356 0.9720 0.049 Uiso 0.70 1 calc PR E -1
H10G H 1.1447 0.6039 0.9534 0.049 Uiso 0.70 1 calc PR E -1
C104 C 1.0853(7) 0.5525(8) 0.8887(5) 0.038(3) Uani 0.70 1 d P E -1
H10H H 1.0455 0.5210 0.8898 0.045 Uiso 0.70 1 calc PR E -1
H10I H 1.0680 0.6002 0.8779 0.045 Uiso 0.70 1 calc PR E -1
O54A O 1.0960(8) 0.5571(8) 0.9557(6) 0.048(4) Uiso 0.30 1 d P F -2
C109 C 1.1655(10) 0.5474(11) 0.9728(8) 0.040(4) Uiso 0.30 1 d P F -2
H10J H 1.1767 0.5366 1.0119 0.048 Uiso 0.30 1 calc PR F -2
H10K H 1.1939 0.5871 0.9632 0.048 Uiso 0.30 1 calc PR F -2
C110 C 1.1691(9) 0.4799(10) 0.9355(7) 0.025(4) Uiso 0.30 1 d P F -2
H11A H 1.2170 0.4638 0.9358 0.030 Uiso 0.30 1 calc PR F -2
H11B H 1.1410 0.4406 0.9461 0.030 Uiso 0.30 1 calc PR F -2
C111 C 1.1379(13) 0.5114(13) 0.8801(10) 0.046(6) Uiso 0.30 1 d P F -2
H11C H 1.1731 0.5347 0.8618 0.056 Uiso 0.30 1 calc PR F -2
H11D H 1.1128 0.4757 0.8558 0.056 Uiso 0.30 1 calc PR F -2
C112 C 1.0898(18) 0.5641(18) 0.9007(12) 0.027(8) Uiso 0.30 1 d P F -2
H11E H 1.1020 0.6126 0.8913 0.032 Uiso 0.30 1 calc PR F -2
H11F H 1.0417 0.5549 0.8838 0.032 Uiso 0.30 1 calc PR F -2
O55 O 0.63219(19) 0.8330(2) 0.86337(16) 0.0448(10) Uani 1 1 d . . .
C105 C 0.6019(4) 0.8160(5) 0.9089(3) 0.076(2) Uani 1 1 d . . .
H10L H 0.5993 0.7642 0.9128 0.092 Uiso 1 1 calc R . .
H10M H 0.5548 0.8355 0.9051 0.092 Uiso 1 1 calc R . .
C106 C 0.6460(5) 0.8473(5) 0.9575(3) 0.082(3) Uani 1 1 d . . .
H10N H 0.6269 0.8929 0.9674 0.098 Uiso 1 1 calc R . .
H10O H 0.6491 0.8150 0.9888 0.098 Uiso 1 1 calc R . .
C107 C 0.7151(4) 0.8574(4) 0.9406(2) 0.0557(18) Uani 1 1 d . . .
H10P H 0.7393 0.8986 0.9588 0.067 Uiso 1 1 calc R . .
H10Q H 0.7442 0.8149 0.9482 0.067 Uiso 1 1 calc R . .
C108 C 0.6963(3) 0.8695(3) 0.8811(2) 0.0398(13) Uani 1 1 d . . .
H10R H 0.6908 0.9206 0.8736 0.048 Uiso 1 1 calc R . .
H10S H 0.7328 0.8512 0.8618 0.048 Uiso 1 1 calc R . .

loop_
_atom_site_aniso_label
_atom_site_aniso_U_11
_atom_site_aniso_U_22
_atom_site_aniso_U_33
_atom_site_aniso_U_23
_atom_site_aniso_U_13
_atom_site_aniso_U_12
Fe1 0.0077(3) 0.0198(3) 0.0129(3) 0.0013(2) 0.0009(2) -0.0010(2)
O1 0.0063(13) 0.0208(16) 0.0254(16) 0.0040(13) 0.0047(11) -0.0007(12)
N1 0.0092(15) 0.0172(19) 0.0143(17) -0.0009(14) 0.0031(13) 0.0023(14)
N2 0.0055(15) 0.0167(18) 0.0145(17) -0.0016(14) 0.0021(13) -0.0025(13)
N3 0.0139(17) 0.025(2) 0.0143(17) 0.0009(15) -0.0005(14) -0.0011(15)
N4 0.0093(16) 0.025(2) 0.0172(18) 0.0027(15) -0.0005(14) -0.0031(15)
N5 0.0130(16) 0.0141(19) 0.0186(18) 0.0019(15) -0.0023(14) -0.0041(14)
N6 0.0188(19) 0.019(2) 0.038(2) 0.0041(18) -0.0043(17) 0.0005(16)
N7 0.0111(16) 0.027(2) 0.0128(17) 0.0012(15) -0.0002(13) 0.0046(15)
N8 0.0123(18) 0.045(3) 0.027(2) 0.0004(19) 0.0040(15) 0.0173(18)
C1 0.0115(19) 0.019(2) 0.0131(19) -0.0014(17) 0.0027(15) 0.0031(16)
C2 0.0118(19) 0.018(2) 0.018(2) -0.0010(17) -0.0004(16) 0.0007(17)
C3 0.0102(19) 0.017(2) 0.017(2) 0.0007(17) -0.0003(15) 0.0023(16)
C4 0.0098(19) 0.023(2) 0.017(2) 0.0007(18) 0.0008(16) -0.0025(17)
C5 0.0119(19) 0.012(2) 0.020(2) -0.0023(17) 0.0016(16) 0.0001(16)
C6 0.0093(18) 0.013(2) 0.018(2) -0.0021(16) 0.0050(15) -0.0005(15)
C7 0.0123(19) 0.019(2) 0.016(2) -0.0035(17) 0.0045(16) -0.0005(16)
C8 0.015(2) 0.018(2) 0.017(2) -0.0040(17) 0.0059(16) -0.0019(17)
C9 0.0109(19) 0.018(2) 0.015(2) -0.0009(17) 0.0040(15) 0.0025(16)
C10 0.0137(19) 0.020(2) 0.0131(19) -0.0017(17) 0.0018(15) 0.0041(17)
C11 0.0123(19) 0.017(2) 0.0145(19) -0.0025(17) 0.0017(15) 0.0004(17)
C12 0.016(2) 0.027(3) 0.019(2) -0.0008(19) -0.0026(17) -0.0030(19)
C13 0.039(3) 0.049(4) 0.025(3) 0.015(2) -0.015(2) -0.030(3)
C14 0.031(3) 0.038(3) 0.021(2) 0.007(2) -0.008(2) -0.020(2)
C15 0.038(3) 0.058(4) 0.030(3) 0.019(3) -0.014(2) -0.034(3)
C16 0.022(2) 0.042(3) 0.023(2) 0.014(2) -0.0056(19) -0.014(2)
C17 0.019(2) 0.050(3) 0.031(3) 0.021(2) -0.006(2) -0.013(2)
C18 0.013(2) 0.035(3) 0.024(2) 0.013(2) 0.0004(18) -0.0006(19)
C19 0.0105(19) 0.027(3) 0.017(2) 0.0045(18) 0.0027(16) 0.0022(17)
C20 0.0120(19) 0.023(2) 0.015(2) 0.0027(18) 0.0020(15) 0.0009(17)
C21 0.013(2) 0.027(3) 0.018(2) -0.0050(18) 0.0026(16) -0.0044(18)
C22 0.026(2) 0.032(3) 0.023(2) 0.001(2) -0.0003(19) 0.000(2)
C23 0.014(2) 0.030(3) 0.023(2) -0.003(2) 0.0028(17) -0.0075(19)
C24 0.038(3) 0.036(3) 0.028(3) -0.003(2) 0.003(2) -0.018(2)
C25 0.014(2) 0.027(3) 0.020(2) -0.0005(19) 0.0046(17) -0.0030(18)
C26 0.024(2) 0.029(3) 0.026(2) -0.003(2) 0.0061(19) -0.011(2)
C27 0.017(2) 0.027(3) 0.019(2) -0.0003(19) 0.0055(17) -0.0052(18)
C28 0.044(3) 0.031(3) 0.025(3) 0.004(2) -0.005(2) 0.004(2)
C29 0.019(2) 0.025(3) 0.016(2) -0.0045(18) -0.0006(17) -0.0044(19)
C30 0.020(2) 0.031(3) 0.019(2) -0.0029(19) 0.0006(18) 0.000(2)
C31 0.025(4) 0.028(4) 0.019(3) -0.008(3) 0.002(3) -0.006(4)
C32 0.025(4) 0.028(4) 0.032(4) -0.005(3) 0.006(3) -0.013(3)
C33 0.016(4) 0.006(4) 0.025(4) -0.002(3) 0.006(3) 0.000(3)
C34 0.012(3) 0.029(4) 0.070(6) 0.009(4) 0.008(4) -0.005(3)
C35 0.019(2) 0.043(3) 0.024(2) 0.014(2) 0.0034(18) -0.006(2)
C36 0.040(3) 0.052(4) 0.033(3) 0.009(3) 0.016(2) 0.002(3)
C37 0.029(2) 0.022(3) 0.029(2) 0.003(2) 0.010(2) 0.003(2)
C38 0.029(3) 0.022(3) 0.043(3) 0.002(2) 0.016(2) 0.002(2)
C39 0.019(2) 0.021(2) 0.023(2) -0.0013(19) -0.0043(18) -0.0010(18)
C40 0.011(2) 0.033(3) 0.043(3) -0.012(2) 0.002(2) 0.002(2)
C41 0.023(2) 0.039(3) 0.038(3) -0.012(2) -0.001(2) 0.010(2)
C42 0.013(2) 0.040(3) 0.026(2) 0.005(2) 0.0029(18) 0.002(2)
Fe51 0.0075(3) 0.0242(3) 0.0132(3) 0.0010(3) 0.0021(2) -0.0025(2)
O51 0.0076(13) 0.0207(16) 0.0250(16) 0.0019(13) 0.0024(11) 0.0011(12)
N51 0.0087(15) 0.0132(18) 0.0140(16) -0.0003(14) 0.0022(13) 0.0011(13)
N52 0.0084(16) 0.026(2) 0.0161(17) 0.0025(15) 0.0036(13) -0.0026(14)
N53 0.0103(17) 0.052(3) 0.0157(18) 0.0052(18) 0.0016(14) -0.0111(18)
N54 0.0106(16) 0.020(2) 0.0169(18) 0.0029(15) 0.0025(13) -0.0037(14)
N55 0.0106(17) 0.041(3) 0.0173(18) -0.0101(17) 0.0028(14) 0.0086(17)
N56 0.015(2) 0.071(4) 0.040(3) -0.024(2) -0.0041(18) 0.017(2)
N57 0.0137(16) 0.0154(19) 0.0201(18) 0.0011(15) -0.0003(14) -0.0045(14)
N58 0.023(2) 0.014(2) 0.035(2) 0.0069(17) -0.0016(17) 0.0007(16)
C51 0.0137(19) 0.014(2) 0.015(2) 0.0006(16) 0.0019(16) 0.0018(16)
C52 0.018(2) 0.019(2) 0.016(2) 0.0003(17) 0.0063(17) -0.0012(17)
C53 0.0127(19) 0.014(2) 0.019(2) -0.0002(17) 0.0065(16) 0.0001(16)
C54 0.0074(18) 0.015(2) 0.018(2) -0.0001(17) 0.0044(15) -0.0007(16)
C55 0.0059(18) 0.014(2) 0.024(2) 0.0008(17) 0.0045(16) -0.0018(15)
C56 0.0090(18) 0.017(2) 0.020(2) -0.0007(17) 0.0012(16) 0.0003(16)
C57 0.015(2) 0.029(3) 0.019(2) -0.0026(19) 0.0022(17) -0.0005(18)
C58 0.017(2) 0.036(3) 0.018(2) 0.000(2) 0.0007(17) -0.003(2)
C59 0.014(2) 0.031(3) 0.020(2) -0.0022(19) 0.0045(17) 0.0012(18)
C60 0.018(2) 0.059(4) 0.015(2) 0.000(2) 0.0066(18) -0.005(2)
C61 0.018(2) 0.061(4) 0.017(2) 0.006(2) 0.0021(18) -0.008(2)
C62 0.021(2) 0.088(5) 0.023(3) 0.013(3) 0.001(2) -0.016(3)
C63 0.026(3) 0.106(6) 0.023(3) 0.021(3) -0.001(2) -0.036(3)
C64 0.022(2) 0.064(4) 0.023(2) 0.014(3) 0.0020(19) -0.020(3)
C65 0.027(3) 0.063(4) 0.026(3) 0.010(3) -0.005(2) -0.035(3)
C66 0.016(2) 0.037(3) 0.023(2) 0.004(2) -0.0012(18) -0.009(2)
C67 0.017(2) 0.033(3) 0.021(2) -0.002(2) -0.0020(17) -0.007(2)
C68 0.0115(19) 0.019(2) 0.018(2) -0.0041(17) 0.0008(16) 0.0010(17)
C69 0.0099(18) 0.022(2) 0.014(2) 0.0004(17) 0.0023(15) 0.0046(17)
C70 0.014(2) 0.022(2) 0.014(2) 0.0012(17) 0.0021(16) 0.0013(17)
C71 0.025(2) 0.051(3) 0.018(2) 0.011(2) 0.0003(19) -0.014(2)
C72 0.068(4) 0.048(4) 0.039(3) 0.028(3) -0.016(3) -0.016(3)
C73 0.0116(19) 0.020(2) 0.025(2) 0.0041(18) 0.0088(17) -0.0008(17)
C74 0.013(2) 0.020(2) 0.036(3) 0.004(2) 0.0032(18) -0.0043(18)
C75 0.018(2) 0.033(3) 0.021(2) -0.006(2) 0.0008(18) -0.007(2)
C76 0.032(3) 0.032(3) 0.040(3) -0.007(2) 0.004(2) -0.014(2)
C77 0.020(2) 0.051(3) 0.023(2) -0.008(2) 0.0063(19) -0.009(2)
C78 0.040(3) 0.074(5) 0.022(3) 0.002(3) -0.004(2) -0.009(3)
C79 0.022(4) 0.054(7) 0.021(4) -0.002(4) 0.011(3) -0.017(4)
C80 0.037(5) 0.068(7) 0.031(5) -0.009(5) 0.019(4) -0.017(5)
C81 0.017(4) 0.046(7) 0.029(5) 0.001(4) 0.010(3) -0.004(4)
C82 0.041(5) 0.060(7) 0.043(5) -0.008(4) 0.020(4) -0.025(4)
C83 0.010(3) 0.036(5) 0.017(4) -0.009(3) 0.000(3) -0.008(3)
C84 0.028(4) 0.040(5) 0.018(3) -0.004(3) 0.001(3) -0.021(3)
C85 0.015(2) 0.026(3) 0.016(2) -0.0004(18) 0.0009(16) 0.0006(18)
C86 0.022(2) 0.039(3) 0.024(2) -0.001(2) 0.0012(19) 0.007(2)
C87 0.015(2) 0.043(3) 0.054(3) -0.014(3) 0.001(2) 0.013(2)
C88 0.030(3) 0.045(4) 0.066(4) -0.025(3) -0.001(3) 0.016(3)
C89 0.012(2) 0.059(4) 0.025(2) -0.011(2) 0.0026(18) 0.008(2)
C90 0.023(2) 0.022(3) 0.024(2) 0.0037(19) 0.0084(18) -0.0021(19)
C91 0.027(2) 0.018(2) 0.039(3) 0.002(2) 0.011(2) -0.001(2)
C92 0.019(2) 0.022(2) 0.022(2) 0.0060(19) -0.0023(18) -0.0070(18)
O52 0.050(2) 0.040(2) 0.047(2) -0.0019(19) 0.0071(19) -0.0045(19)
C93 0.143(8) 0.063(5) 0.041(4) -0.001(4) -0.005(4) -0.055(5)
C94 0.045(3) 0.040(4) 0.060(4) 0.000(3) -0.002(3) 0.007(3)
C95 0.040(3) 0.036(3) 0.066(4) 0.006(3) 0.021(3) 0.012(3)
C96 0.048(3) 0.047(4) 0.046(3) 0.001(3) 0.011(3) 0.017(3)
O53 0.058(4) 0.058(4) 0.036(3) 0.004(3) 0.006(3) 0.004(3)
C97 0.040(5) 0.073(8) 0.038(5) 0.004(5) 0.002(4) -0.017(5)
C98 0.045(7) 0.118(15) 0.062(8) -0.015(8) -0.005(5) 0.042(8)
C99 0.022(6) 0.054(7) 0.042(7) -0.005(5) -0.010(5) 0.002(5)
C100 0.044(6) 0.057(7) 0.033(6) 0.008(5) 0.009(5) 0.004(5)
O54 0.028(3) 0.036(3) 0.031(3) -0.002(2) 0.003(2) 0.006(2)
C101 0.037(4) 0.038(5) 0.048(5) 0.002(4) 0.001(4) 0.011(4)
C102 0.047(6) 0.048(7) 0.082(8) 0.009(6) -0.015(5) 0.011(5)
C103 0.048(5) 0.043(5) 0.036(5) 0.002(4) 0.018(4) -0.005(4)
C104 0.030(5) 0.055(8) 0.029(6) -0.006(6) 0.008(5) -0.003(5)
O55 0.038(2) 0.051(3) 0.045(2) 0.008(2) 0.0041(18) -0.0079(19)
C105 0.083(6) 0.077(6) 0.082(6) -0.013(5) 0.053(5) -0.017(5)
C106 0.106(7) 0.094(7) 0.050(4) 0.007(4) 0.031(4) 0.035(5)
C107 0.080(5) 0.041(4) 0.043(4) -0.009(3) 0.001(3) 0.005(3)
C108 0.041(3) 0.035(3) 0.042(3) -0.003(3) 0.000(3) -0.005(3)

loop_
_atom_type_symbol
_atom_type_description
_atom_type_scat_dispersion_real
_atom_type_scat_dispersion_imag
_atom_type_scat_source
C C 0.0033 0.0016 'International Tables Vol C Tables 4.2.6.8 and 6.1.1.4'
H H 0.0000 0.0000 'International Tables Vol C Tables 4.2.6.8 and 6.1.1.4'
N N 0.0061 0.0033 'International Tables Vol C Tables 4.2.6.8 and 6.1.1.4'
O O 0.0106 0.0060 'International Tables Vol C Tables 4.2.6.8 and 6.1.1.4'
Fe Fe 0.3463 0.8444 'International Tables Vol C Tables 4.2.6.8 and 6.1.1.4'

loop_
_geom_angle_atom_site_label_1
_geom_angle_atom_site_label_2
_geom_angle_atom_site_label_3
_geom_angle
N4 Fe1 N3 90.09(14)
N4 Fe1 N5 91.12(15)
N3 Fe1 N5 90.32(15)
N4 Fe1 N7 89.94(15)
N3 Fe1 N7 91.26(15)
N5 Fe1 N7 178.10(14)
N4 Fe1 N2 179.06(15)
N3 Fe1 N2 90.35(14)
N5 Fe1 N2 89.71(14)
N7 Fe1 N2 89.22(14)
N4 Fe1 N1 90.43(14)
N3 Fe1 N1 178.65(15)
N5 Fe1 N1 90.91(14)
N7 Fe1 N1 87.50(14)
N2 Fe1 N1 89.11(13)
C1 N1 C4 106.4(3)
C1 N1 Fe1 126.0(3)
C4 N1 Fe1 127.4(3)
C9 N2 C6 105.9(3)
C9 N2 Fe1 126.5(3)
C6 N2 Fe1 127.5(3)
C14 N3 C11 106.0(3)
C14 N3 Fe1 127.1(3)
C11 N3 Fe1 126.8(3)
C16 N4 C19 105.9(4)
C16 N4 Fe1 127.4(3)
C19 N4 Fe1 126.5(3)
C39 N5 C37 105.2(4)
C39 N5 Fe1 126.9(3)
C37 N5 Fe1 127.9(3)
C39 N6 C38 107.2(4)
C39 N6 H6A 126.4
C38 N6 H6A 126.4
C42 N7 C40 105.4(4)
C42 N7 Fe1 125.7(3)
C40 N7 Fe1 128.8(3)
C42 N8 C41 108.4(4)
C42 N8 H8A 125.8
C41 N8 H8A 125.8
N1 C1 C20 124.0(4)
N1 C1 C2 109.8(3)
C20 C1 C2 125.9(4)
C3 C2 C1 107.1(4)
C3 C2 C21 127.2(4)
C1 C2 C21 125.6(4)
C2 C3 C4 106.7(4)
C2 C3 C23 126.0(4)
C4 C3 C23 127.0(4)
N1 C4 C5 124.3(4)
N1 C4 C3 109.9(3)
C5 C4 C3 125.8(4)
O1 C5 C6 120.6(4)
O1 C5 C4 118.8(4)
C6 C5 C4 120.4(3)
N2 C6 C5 123.6(4)
N2 C6 C7 110.5(3)
C5 C6 C7 125.7(4)
C8 C7 C6 106.5(3)
C8 C7 C25 126.1(4)
C6 C7 C25 127.3(4)
C7 C8 C9 106.4(4)
C7 C8 C27 128.4(4)
C9 C8 C27 125.0(4)
N2 C9 C10 124.2(4)
N2 C9 C8 110.6(3)
C10 C9 C8 124.4(4)
C11 C10 C9 125.4(4)
C11 C10 H10A 117.3
C9 C10 H10A 117.3
C10 C11 N3 124.3(4)
C10 C11 C12 125.8(4)
N3 C11 C12 109.6(4)
C13 C12 C11 106.9(4)
C13 C12 C29 129.0(4)
C11 C12 C29 124.1(4)
C12 C13 C14 107.6(4)
C12 C13 C31 127.7(5)
C14 C13 C31 123.8(5)
C12 C13 C31A 124.5(6)
C14 C13 C31A 121.3(6)
N3 C14 C15 124.6(4)
N3 C14 C13 109.8(4)
C15 C14 C13 125.3(4)
C14 C15 C16 124.2(5)
C14 C15 H15A 117.9
C16 C15 H15A 117.9
N4 C16 C15 124.2(4)
N4 C16 C17 110.3(4)
C15 C16 C17 125.1(4)
C18 C17 C16 107.5(4)
C18 C17 C33A 117.7(7)
C16 C17 C33A 132.1(7)
C18 C17 C33 131.3(5)
C16 C17 C33 121.2(5)
C17 C18 C19 106.8(4)
C17 C18 C35 129.2(4)
C19 C18 C35 124.0(4)
C20 C19 N4 124.3(4)
C20 C19 C18 126.1(4)
N4 C19 C18 109.5(4)
C19 C20 C1 125.4(4)
C19 C20 H20A 117.3
C1 C20 H20A 117.3
C2 C21 C22 111.2(4)
C2 C21 H21A 109.4
C22 C21 H21A 109.4
C2 C21 H21B 109.4
C22 C21 H21B 109.4
H21A C21 H21B 108.0
C21 C22 H22A 109.5
C21 C22 H22B 109.5
H22A C22 H22B 109.5
C21 C22 H22C 109.5
H22A C22 H22C 109.5
H22B C22 H22C 109.5
C24 C23 C3 112.8(4)
C24 C23 H23A 109.0
C3 C23 H23A 109.0
C24 C23 H23B 109.0
C3 C23 H23B 109.0
H23A C23 H23B 107.8
C23 C24 H24A 109.5
C23 C24 H24B 109.5
H24A C24 H24B 109.5
C23 C24 H24C 109.5
H24A C24 H24C 109.5
H24B C24 H24C 109.5
C7 C25 C26 113.8(4)
C7 C25 H25A 108.8
C26 C25 H25A 108.8
C7 C25 H25B 108.8
C26 C25 H25B 108.8
H25A C25 H25B 107.7
C25 C26 H26A 109.5
C25 C26 H26B 109.5
H26A C26 H26B 109.5
C25 C26 H26C 109.5
H26A C26 H26C 109.5
H26B C26 H26C 109.5
C8 C27 C28 110.1(4)
C8 C27 H27A 109.6
C28 C27 H27A 109.6
C8 C27 H27B 109.6
C28 C27 H27B 109.6
H27A C27 H27B 108.2
C27 C28 H28A 109.5
C27 C28 H28B 109.5
H28A C28 H28B 109.5
C27 C28 H28C 109.5
H28A C28 H28C 109.5
H28B C28 H28C 109.5
C12 C29 C30 113.0(4)
C12 C29 H29A 109.0
C30 C29 H29A 109.0
C12 C29 H29B 109.0
C30 C29 H29B 109.0
H29A C29 H29B 107.8
C29 C30 H30A 109.5
C29 C30 H30B 109.5
H30A C30 H30B 109.5
C29 C30 H30C 109.5
H30A C30 H30C 109.5
H30B C30 H30C 109.5
C32 C31 C13 107.0(6)
C32 C31 H31A 110.3
C13 C31 H31A 110.3
C32 C31 H31B 110.3
C13 C31 H31B 110.3
H31A C31 H31B 108.6
C32A C31A C13 102.5(10)
C32A C31A H31C 111.3
C13 C31A H31C 111.3
C32A C31A H31D 111.3
C13 C31A H31D 111.3
H31C C31A H31D 109.2
C31A C32A H32D 109.5
C31A C32A H32E 109.5
H32D C32A H32E 109.5
C31A C32A H32F 109.5
H32D C32A H32F 109.5
H32E C32A H32F 109.5
C34 C33 C17 106.8(6)
C34 C33 H33A 110.4
C17 C33 H33A 110.4
C34 C33 H33B 110.4
C17 C33 H33B 110.4
H33A C33 H33B 108.6
C34A C33A C17 99.7(11)
C34A C33A H33C 111.8
C17 C33A H33C 111.8
C34A C33A H33D 111.8
C17 C33A H33D 111.8
H33C C33A H33D 109.5
C18 C35 C36 115.1(4)
C18 C35 H35A 108.5
C36 C35 H35A 108.5
C18 C35 H35B 108.5
C36 C35 H35B 108.5
H35A C35 H35B 107.5
C35 C36 H36A 109.5
C35 C36 H36B 109.5
H36A C36 H36B 109.5
C35 C36 H36C 109.5
H36A C36 H36C 109.5
H36B C36 H36C 109.5
C38 C37 N5 109.7(4)
C38 C37 H37A 125.1
N5 C37 H37A 125.1
C37 C38 N6 106.4(4)
C37 C38 H38A 126.8
N6 C38 H38A 126.8
N5 C39 N6 111.5(4)
N5 C39 H39A 124.2
N6 C39 H39A 124.2
C41 C40 N7 109.7(4)
C41 C40 H40A 125.2
N7 C40 H40A 125.2
C40 C41 N8 105.5(5)
C40 C41 H41A 127.3
N8 C41 H41A 127.3
N8 C42 N7 111.0(4)
N8 C42 H42A 124.5
N7 C42 H42A 124.5
N55 Fe51 N54 89.06(15)
N55 Fe51 N53 89.11(18)
N54 Fe51 N53 89.94(14)
N55 Fe51 N52 89.82(15)
N54 Fe51 N52 178.79(16)
N53 Fe51 N52 90.49(14)
N55 Fe51 N57 177.92(16)
N54 Fe51 N57 91.69(14)
N53 Fe51 N57 92.84(16)
N52 Fe51 N57 89.42(14)
N55 Fe51 N51 88.94(15)
N54 Fe51 N51 90.90(13)
N53 Fe51 N51 177.86(17)
N52 Fe51 N51 88.63(14)
N57 Fe51 N51 89.11(14)
C51 N51 C54 106.4(3)
C51 N51 Fe51 125.9(3)
C54 N51 Fe51 127.7(3)
C59 N52 C56 106.2(3)
C59 N52 Fe51 126.0(3)
C56 N52 Fe51 127.8(3)
C64 N53 C61 105.5(4)
C64 N53 Fe51 127.7(3)
C61 N53 Fe51 126.6(3)
C66 N54 C69 106.1(3)
C66 N54 Fe51 127.4(3)
C69 N54 Fe51 126.3(3)
C89 N55 C87 105.9(4)
C89 N55 Fe51 126.6(4)
C87 N55 Fe51 126.9(3)
C89 N56 C88 108.0(4)
C89 N56 H56A 126.0
C88 N56 H56A 126.0
C92 N57 C90 106.3(4)
C92 N57 Fe51 125.5(3)
C90 N57 Fe51 127.8(3)
C92 N58 C91 107.6(4)
C92 N58 H58A 126.2
C91 N58 H58A 126.2
N51 C51 C70 124.3(4)
N51 C51 C52 110.0(3)
C70 C51 C52 124.9(4)
C53 C52 C51 107.2(4)
C53 C52 C71 126.7(4)
C51 C52 C71 126.0(4)
C52 C53 C54 105.9(3)
C52 C53 C73 125.9(4)
C54 C53 C73 128.3(4)
N51 C54 C55 124.3(4)
N51 C54 C53 110.4(3)
C55 C54 C53 125.2(4)
O51 C55 C54 120.8(4)
O51 C55 C56 118.9(4)
C54 C55 C56 120.2(3)
N52 C56 C55 124.3(4)
N52 C56 C57 110.5(4)
C55 C56 C57 125.2(4)
C58 C57 C56 106.1(4)
C58 C57 C75 126.1(4)
C56 C57 C75 127.5(4)
C57 C58 C59 107.1(4)
C57 C58 C77 128.9(4)
C59 C58 C77 124.0(4)
N52 C59 C60 124.4(4)
N52 C59 C58 110.1(4)
C60 C59 C58 125.1(4)
C61 C60 C59 125.7(4)
C61 C60 H60A 117.1
C59 C60 H60A 117.1
C60 C61 N53 124.3(4)
C60 C61 C62 125.0(4)
N53 C61 C62 110.6(4)
C63 C62 C61 106.6(4)
C63 C62 C79A 116.2(10)
C61 C62 C79A 133.7(10)
C63 C62 C79 130.4(5)
C61 C62 C79 122.9(5)
C62 C63 C64 106.4(5)
C62 C63 C81 126.3(6)
C64 C63 C81 126.3(5)
C62 C63 C81A 134.1(10)
C64 C63 C81A 118.5(10)
N53 C64 C65 124.7(4)
N53 C64 C63 110.7(4)
C65 C64 C63 124.4(4)
C66 C65 C64 124.1(4)
C66 C65 H65A 117.9
C64 C65 H65A 117.9
N54 C66 C65 125.0(4)
N54 C66 C67 110.1(4)
C65 C66 C67 124.6(4)
C68 C67 C66 106.9(4)
C68 C67 C83 128.7(5)
C66 C67 C83 123.8(5)
C68 C67 C83A 125.6(9)
C66 C67 C83A 125.3(10)
C67 C68 C69 107.0(4)
C67 C68 C85 128.6(4)
C69 C68 C85 124.3(4)
C70 C69 N54 124.5(4)
C70 C69 C68 125.6(4)
N54 C69 C68 109.8(4)
C69 C70 C51 125.6(4)
C69 C70 H70A 117.2
C51 C70 H70A 117.2
C52 C71 C72 112.4(4)
C52 C71 H71A 109.1
C72 C71 H71A 109.1
C52 C71 H71B 109.1
C72 C71 H71B 109.1
H71A C71 H71B 107.9
C71 C72 H72A 109.5
C71 C72 H72B 109.5
H72A C72 H72B 109.5
C71 C72 H72C 109.5
H72A C72 H72C 109.5
H72B C72 H72C 109.5
C53 C73 C74 113.1(3)
C53 C73 H73A 109.0
C74 C73 H73A 109.0
C53 C73 H73B 109.0
C74 C73 H73B 109.0
H73A C73 H73B 107.8
C73 C74 H74A 109.5
C73 C74 H74B 109.5
H74A C74 H74B 109.5
C73 C74 H74C 109.5
H74A C74 H74C 109.5
H74B C74 H74C 109.5
C57 C75 C76 112.9(4)
C57 C75 H75A 109.0
C76 C75 H75A 109.0
C57 C75 H75B 109.0
C76 C75 H75B 109.0
H75A C75 H75B 107.8
C75 C76 H76A 109.5
C75 C76 H76B 109.5
H76A C76 H76B 109.5
C75 C76 H76C 109.5
H76A C76 H76C 109.5
H76B C76 H76C 109.5
C58 C77 C78 113.0(5)
C58 C77 H77A 109.0
C78 C77 H77A 109.0
C58 C77 H77B 109.0
C78 C77 H77B 109.0
H77A C77 H77B 107.8
C77 C78 H78A 109.5
C77 C78 H78B 109.5
H78A C78 H78B 109.5
C77 C78 H78C 109.5
H78A C78 H78C 109.5
H78B C78 H78C 109.5
C80 C79 C62 117.5(8)
C80 C79 H79A 107.9
C62 C79 H79A 107.9
C80 C79 H79B 107.9
C62 C79 H79B 107.9
H79A C79 H79B 107.2
C62 C79A C80A 96.6(16)
C62 C79A H79D 112.4
C80A C79A H79D 112.4
C62 C79A H79C 112.4
C80A C79A H79C 112.4
H79C C79A H79D 110.0
C79A C80A H80D 109.5
C79A C80A H80E 109.5
H80D C80A H80E 109.5
C79A C80A H80F 109.5
H80D C80A H80F 109.5
H80E C80A H80F 109.5
C82 C81 C63 103.6(8)
C82 C81 H81A 111.0
C63 C81 H81A 111.0
C82 C81 H81B 111.0
C63 C81 H81B 111.0
H81A C81 H81B 109.0
C63 C81A C82A 102.2(16)
C63 C81A H81C 111.3
C82A C81A H81C 111.3
C63 C81A H81D 111.3
C82A C81A H81D 111.3
H81C C81A H81D 109.2
C67 C83 C84 113.1(6)
C67 C83 H83A 109.0
C84 C83 H83A 109.0
C67 C83 H83B 109.0
C84 C83 H83B 109.0
H83A C83 H83B 107.8
C84A C83A C67 103.1(14)
C84A C83A H83C 111.1
C67 C83A H83C 111.1
C84A C83A H83D 111.1
C67 C83A H83D 111.1
H83C C83A H83D 109.1
C68 C85 C86 113.3(4)
C68 C85 H85A 108.9
C86 C85 H85A 108.9
C68 C85 H85B 108.9
C86 C85 H85B 108.9
H85A C85 H85B 107.7
C85 C86 H86A 109.5
C85 C86 H86B 109.5
H86A C86 H86B 109.5
C85 C86 H86C 109.5
H86A C86 H86C 109.5
H86B C86 H86C 109.5
C88 C87 N55 109.7(5)
C88 C87 H87A 125.1
N55 C87 H87A 125.1
C87 C88 N56 105.4(5)
C87 C88 H88A 127.3
N56 C88 H88A 127.3
N56 C89 N55 110.9(5)
N56 C89 H89A 124.5
N55 C89 H89A 124.5
C91 C90 N57 108.8(4)
C91 C90 H90A 125.6
N57 C90 H90A 125.6
C90 C91 N58 107.0(4)
C90 C91 H91A 126.5
N58 C91 H91A 126.5
N57 C92 N58 110.2(4)
N57 C92 H92A 124.9
N58 C92 H92A 124.9
C93 O52 C96 105.1(5)
O52 C93 C94 111.3(6)
O52 C93 H93A 109.4
C94 C93 H93A 109.4
O52 C93 H93B 109.4
C94 C93 H93B 109.4
H93A C93 H93B 108.0
C93 C94 C95 104.8(5)
C93 C94 H94A 110.8
C95 C94 H94A 110.8
C93 C94 H94B 110.8
C95 C94 H94B 110.8
H94A C94 H94B 108.9
C96 C95 C94 101.8(5)
C96 C95 H95A 111.4
C94 C95 H95A 111.4
C96 C95 H95B 111.4
C94 C95 H95B 111.4
H95A C95 H95B 109.3
O52 C96 C95 107.2(5)
O52 C96 H96A 110.3
C95 C96 H96A 110.3
O52 C96 H96B 110.3
C95 C96 H96B 110.3
H96A C96 H96B 108.5
C100 O53 C97 107.7(7)
C98 C97 O53 102.3(9)
C98 C97 H97A 111.3
O53 C97 H97A 111.3
C98 C97 H97B 111.3
O53 C97 H97B 111.3
H97A C97 H97B 109.2
C99 C98 C97 104.4(14)
C99 C98 H98A 110.9
C97 C98 H98A 110.9
C99 C98 H98B 110.9
C97 C98 H98B 110.9
H98A C98 H98B 108.9
C98 C99 C100 108.3(13)
C98 C99 H99A 110.0
C100 C99 H99A 110.0
C98 C99 H99B 110.0
C100 C99 H99B 110.0
H99A C99 H99B 108.4
O53 C100 C99 103.4(10)
O53 C100 H10Y 111.1
C99 C100 H10Y 111.1
O53 C100 H10Z 111.1
C99 C100 H10Z 111.1
H10Y C100 H10Z 109.0
C97A O53A C10A 95(2)
C98A C97A O53A 107(3)
C98A C97A H97C 110.4
O53A C97A H97C 110.4
C98A C97A H97D 110.4
O53A C97A H97D 110.4
H97C C97A H97D 108.6
C97A C98A C99A 112(3)
C97A C98A H98C 109.3
C99A C98A H98C 109.3
C97A C98A H98D 109.3
C99A C98A H98D 109.3
H98C C98A H98D 108.0
C10A C99A C98A 93(3)
C10A C99A H99C 113.1
C98A C99A H99C 113.1
C10A C99A H99D 112.0
C98A C99A H99D 113.1
H99C C99A H99D 110.5
O53A C10A C99A 105(3)
O53A C10A H10X 110.8
C99A C10A H10X 110.8
O53A C10A H10W 110.8
C99A C10A H10W 110.8
H10X C10A H10W 108.9
C101 O54 C104 108.4(8)
O54 C101 C102 110.6(7)
O54 C101 H10B 109.5
C102 C101 H10B 109.5
O54 C101 H10C 109.5
C102 C101 H10C 109.5
H10B C101 H10C 108.1
C101 C102 C103 105.7(7)
C101 C102 H10D 110.6
C103 C102 H10D 110.6
C101 C102 H10E 110.6
C103 C102 H10E 110.6
H10D C102 H10E 108.7
C104 C103 C102 103.9(8)
C104 C103 H10F 111.0
C102 C103 H10F 111.0
C104 C103 H10G 111.0
C102 C103 H10G 111.0
H10F C103 H10G 109.0
O54 C104 C103 107.1(9)
O54 C104 H10H 110.3
C103 C104 H10H 110.3
O54 C104 H10I 110.3
C103 C104 H10I 110.3
H10H C104 H10I 108.5
C112 O54A C109 105(2)
O54A C109 C110 93.3(15)
O54A C109 H10J 113.1
C110 C109 H10J 113.1
O54A C109 H10K 113.1
C110 C109 H10K 113.1
H10J C109 H10K 110.4
C111 C110 C109 99.7(16)
C111 C110 H11A 111.8
C109 C110 H11A 111.8
C111 C110 H11B 111.8
C109 C110 H11B 111.8
H11A C110 H11B 109.5
C112 C111 C110 98(2)
C112 C111 H11C 112.3
C110 C111 H11C 112.3
C112 C111 H11D 112.3
C110 C111 H11D 112.3
H11C C111 H11D 109.9
O54A C112 C111 108(3)
O54A C112 H11E 110.0
C111 C112 H11E 110.0
O54A C112 H11F 110.0
C111 C112 H11F 110.0
H11E C112 H11F 108.4
C105 O55 C108 108.6(5)
O55 C105 C106 107.6(6)
O55 C105 H10L 110.2
C106 C105 H10L 110.2
O55 C105 H10M 110.2
C106 C105 H10M 110.2
H10L C105 H10M 108.5
C107 C106 C105 104.9(6)
C107 C106 H10N 110.8
C105 C106 H10N 110.8
C107 C106 H10O 110.8
C105 C106 H10O 110.8
H10N C106 H10O 108.9
C108 C107 C106 101.9(6)
C108 C107 H10P 111.4
C106 C107 H10P 111.4
C108 C107 H10Q 111.4
C106 C107 H10Q 111.4
H10P C107 H10Q 109.3
O55 C108 C107 107.6(5)
O55 C108 H10R 110.2
C107 C108 H10R 110.2
O55 C108 H10S 110.2
C107 C108 H10S 110.2
H10R C108 H10S 108.5

loop_
_geom_bond_atom_site_label_1
_geom_bond_atom_site_label_2
_geom_bond_distance
Fe1 N4 1.957(4)
Fe1 N3 1.961(3)
Fe1 N5 1.967(4)
Fe1 N7 1.967(4)
Fe1 N2 1.976(3)
Fe1 N1 1.979(3)
O1 C5 1.284(5)
N1 C1 1.366(5)
N1 C4 1.374(5)
N2 C9 1.365(5)
N2 C6 1.385(5)
N3 C14 1.368(6)
N3 C11 1.385(5)
N4 C16 1.372(6)
N4 C19 1.389(5)
N5 C39 1.322(6)
N5 C37 1.370(6)
N6 C39 1.335(6)
N6 C38 1.363(6)
N6 H6A 0.8800
N7 C42 1.326(5)
N7 C40 1.370(6)
N8 C42 1.322(6)
N8 C41 1.365(7)
N8 H8A 0.8800
C1 C20 1.400(6)
C1 C2 1.432(6)
C2 C3 1.362(6)
C2 C21 1.507(6)
C3 C4 1.432(6)
C3 C23 1.511(6)
C4 C5 1.426(6)
C5 C6 1.423(5)
C6 C7 1.430(6)
C7 C8 1.379(6)
C7 C25 1.504(6)
C8 C9 1.441(6)
C8 C27 1.488(6)
C9 C10 1.398(6)
C10 C11 1.365(6)
C10 H10A 0.9500
C11 C12 1.452(6)
C12 C13 1.337(7)
C12 C29 1.498(6)
C13 C14 1.452(6)
C13 C31 1.524(9)
C13 C31A 1.591(13)
C14 C15 1.382(7)
C15 C16 1.391(7)
C15 H15A 0.9500
C16 C17 1.439(7)
C17 C18 1.352(7)
C17 C33A 1.514(16)
C17 C33 1.535(8)
C18 C19 1.453(6)
C18 C35 1.505(6)
C19 C20 1.371(6)
C20 H20A 0.9500
C21 C22 1.527(6)
C21 H21A 0.9900
C21 H21B 0.9900
C22 H22A 0.9800
C22 H22B 0.9800
C22 H22C 0.9800
C23 C24 1.507(7)
C23 H23A 0.9900
C23 H23B 0.9900
C24 H24A 0.9800
C24 H24B 0.9800
C24 H24C 0.9800
C25 C26 1.512(6)
C25 H25A 0.9900
C25 H25B 0.9900
C26 H26A 0.9800
C26 H26B 0.9800
C26 H26C 0.9800
C27 C28 1.526(7)
C27 H27A 0.9900
C27 H27B 0.9900
C28 H28A 0.9800
C28 H28B 0.9800
C28 H28C 0.9800
C29 C30 1.526(6)
C29 H29A 0.9900
C29 H29B 0.9900
C30 H30A 0.9800
C30 H30B 0.9800
C30 H30C 0.9800
C31 C32 1.507(10)
C31 H31A 0.9900
C31 H31B 0.9900
C31A C32A 1.558(19)
C31A H31C 0.9900
C31A H31D 0.9900
C32 H32A 0.9800
C32 H32B 0.9800
C32 H32C 0.9800
C32A H32D 0.9800
C32A H32E 0.9800
C32A H32F 0.9800
C33 C34 1.527(10)
C33 H33A 0.9900
C33 H33B 0.9900
C33A C34A 1.46(2)
C33A H33C 0.9900
C33A H33D 0.9900
C34 H34A 0.9800
C34 H34B 0.9800
C34 H34C 0.9800
C34A H34D 0.9800
C34A H34E 0.9800
C34A H34F 0.9800
C35 C36 1.511(7)
C35 H35A 0.9900
C35 H35B 0.9900
C36 H36A 0.9800
C36 H36B 0.9800
C36 H36C 0.9800
C37 C38 1.350(7)
C37 H37A 0.9500
C38 H38A 0.9500
C39 H39A 0.9500
C40 C41 1.358(6)
C40 H40A 0.9500
C41 H41A 0.9500
C42 H42A 0.9500
Fe51 N55 1.964(4)
Fe51 N54 1.965(3)
Fe51 N53 1.970(4)
Fe51 N52 1.973(3)
Fe51 N57 1.975(4)
Fe51 N51 1.984(3)
O51 C55 1.289(5)
N51 C51 1.366(5)
N51 C54 1.372(5)
N52 C59 1.369(5)
N52 C56 1.374(5)
N53 C64 1.357(6)
N53 C61 1.385(6)
N54 C66 1.361(6)
N54 C69 1.385(5)
N55 C89 1.325(5)
N55 C87 1.358(7)
N56 C89 1.318(7)
N56 C88 1.372(8)
N56 H56A 0.8800
N57 C92 1.320(5)
N57 C90 1.380(5)
N58 C92 1.343(6)
N58 C91 1.361(6)
N58 H58A 0.8800
C51 C70 1.400(6)
C51 C52 1.426(6)
C52 C53 1.379(6)
C52 C71 1.501(6)
C53 C54 1.433(6)
C53 C73 1.504(5)
C54 C55 1.419(6)
C55 C56 1.424(6)
C56 C57 1.432(6)
C57 C58 1.376(6)
C57 C75 1.504(6)
C58 C59 1.430(6)
C58 C77 1.498(6)
C59 C60 1.397(6)
C60 C61 1.358(7)
C60 H60A 0.9500
C61 C62 1.434(7)
C62 C63 1.361(8)
C62 C79A 1.49(2)
C62 C79 1.552(9)
C63 C64 1.452(7)
C63 C81 1.482(10)
C63 C81A 1.56(3)
C64 C65 1.386(7)
C65 C66 1.383(6)
C65 H65A 0.9500
C66 C67 1.458(6)
C67 C68 1.348(6)
C67 C83 1.498(8)
C67 C83A 1.58(2)
C68 C69 1.447(6)
C68 C85 1.508(6)
C69 C70 1.366(6)
C70 H70A 0.9500
C71 C72 1.511(8)
C71 H71A 0.9900
C71 H71B 0.9900
C72 H72A 0.9800
C72 H72B 0.9800
C72 H72C 0.9800
C73 C74 1.535(6)
C73 H73A 0.9900
C73 H73B 0.9900
C74 H74A 0.9800
C74 H74B 0.9800
C74 H74C 0.9800
C75 C76 1.528(7)
C75 H75A 0.9900
C75 H75B 0.9900
C76 H76A 0.9800
C76 H76B 0.9800
C76 H76C 0.9800
C77 C78 1.502(8)
C77 H77A 0.9900
C77 H77B 0.9900
C78 H78A 0.9800
C78 H78B 0.9800
C78 H78C 0.9800
C79 C80 1.502(14)
C79 H79A 0.9900
C79 H79B 0.9900
C79A C80A 1.54(3)
C79A H79D 0.9900
C79A H79C 0.9900
C80 H80A 0.9800
C80 H80B 0.9800
C80 H80C 0.9800
C80A H80D 0.9800
C80A H80E 0.9800
C80A H80F 0.9800
C81 C82 1.458(14)
C81 H81A 0.9900
C81 H81B 0.9900
C81A C82A 1.57(3)
C81A H81C 0.9900
C81A H81D 0.9900
C82 H82A 0.9800
C82 H82B 0.9800
C82 H82C 0.9800
C82A H82D 0.9800
C82A H82E 0.9800
C82A H82F 0.9800
C83 C84 1.511(12)
C83 H83A 0.9900
C83 H83B 0.9900
C83A C84A 1.55(2)
C83A H83C 0.9900
C83A H83D 0.9900
C84 H84A 0.9800
C84 H84B 0.9800
C84 H84C 0.9800
C84A H84D 0.9800
C84A H84E 0.9800
C84A H84F 0.9800
C85 C86 1.516(6)
C85 H85A 0.9900
C85 H85B 0.9900
C86 H86A 0.9800
C86 H86B 0.9800
C86 H86C 0.9800
C87 C88 1.353(7)
C87 H87A 0.9500
C88 H88A 0.9500
C89 H89A 0.9500
C90 C91 1.341(6)
C90 H90A 0.9500
C91 H91A 0.9500
C92 H92A 0.9500
O52 C93 1.415(7)
O52 C96 1.426(7)
C93 C94 1.443(9)
C93 H93A 0.9900
C93 H93B 0.9900
C94 C95 1.535(8)
C94 H94A 0.9900
C94 H94B 0.9900
C95 C96 1.498(9)
C95 H95A 0.9900
C95 H95B 0.9900
C96 H96A 0.9900
C96 H96B 0.9900
O53 C100 1.443(11)
O53 C97 1.477(12)
C97 C98 1.46(2)
C97 H97A 0.9900
C97 H97B 0.9900
C98 C99 1.44(2)
C98 H98A 0.9900
C98 H98B 0.9900
C99 C100 1.50(2)
C99 H99A 0.9900
C99 H99B 0.9900
C100 H10Y 0.9900
C100 H10Z 0.9900
O53A C97A 1.51(4)
O53A C10A 1.58(4)
C97A C98A 1.28(5)
C97A H97C 0.9900
C97A H97D 0.9900
C98A C99A 1.68(6)
C98A H98C 0.9900
C98A H98D 0.9900
C99A C10A 1.60(6)
C99A H99C 0.9900
C99A H99D 0.9900
C10A H10X 0.9900
C10A H10W 0.9900
O54 C101 1.403(9)
O54 C104 1.407(14)
C101 C102 1.437(13)
C101 H10B 0.9900
C101 H10C 0.9900
C102 C103 1.521(13)
C102 H10D 0.9900
C102 H10E 0.9900
C103 C104 1.518(15)
C103 H10F 0.9900
C103 H10G 0.9900
C104 H10H 0.9900
C104 H10I 0.9900
O54A C112 1.37(3)
O54A C109 1.38(2)
C109 C110 1.59(3)
C109 H10J 0.9900
C109 H10K 0.9900
C110 C111 1.55(3)
C110 H11A 0.9900
C110 H11B 0.9900
C111 C112 1.52(4)
C111 H11C 0.9900
C111 H11D 0.9900
C112 H11E 0.9900
C112 H11F 0.9900
O55 C105 1.403(8)
O55 C108 1.448(6)
C105 C106 1.504(11)
C105 H10L 0.9900
C105 H10M 0.9900
C106 C107 1.498(10)
C106 H10N 0.9900
C106 H10O 0.9900
C107 C108 1.495(8)
C107 H10P 0.9900
C107 H10Q 0.9900
C108 H10R 0.9900
C108 H10S 0.9900
